data_7122293
loop_
_publ_author_name
'Ortega, Enrique'
'Yellol, Jyoti G.'
'Rothemund, Matthias'
'Ballester, Francisco J.'
'Rodr\'iguez, Venancio'
'Yellol, Gorakh'
'Janiak, Christoph'
'Schobert, Rainer'
'Ruiz, Jos\'e'

_publ_section_title
;
 A new C,N-cyclometalated osmium(ii) arene anticancer scaffold with a
 handle for functionalization and antioxidative properties.
;
_journal_issue 79
_journal_name_full 'Chemical communications (Cambridge, England)'
_journal_page_first 11120
_journal_page_last 11123
_journal_paper_doi 10.1039/c8cc06427j
_journal_volume 54
_journal_year 2018
_chemical_formula_moiety 'C37 H40 N2 O4 Os, 0.5(C7 H8), 0.5(C H2 Cl2)'
_chemical_formula_sum 'C41 H45 Cl N2 O4 Os'
_chemical_formula_weight 855.44
_chemical_name_systematic
'Acetato-(1-methyl-4-isopropyl-benzene)-(N-n-butyl-(4-biphenyl)(methylester)benzimidazol-\kN,C)osmium(II)hemi-dichloromethane, hemi-toluene solvate'
_space_group_crystal_system triclinic
_space_group_IT_number 2
_space_group_name_Hall '-P 1'
_space_group_name_H-M_alt 'P -1'
_symmetry_space_group_name_Hall '-P 1'
_symmetry_space_group_name_H-M 'P -1'
_atom_sites_solution_hydrogens geom
_audit_creation_method SHELXL-2014/7
_audit_update_record
;
2018-08-01 deposited with the CCDC.
2018-09-04 downloaded from the CCDC.
;
_cell_angle_alpha 105.966(2)
_cell_angle_beta 102.536(2)
_cell_angle_gamma 103.578(2)
_cell_formula_units_Z 2
_cell_length_a 10.9559(6)
_cell_length_b 10.9932(6)
_cell_length_c 16.2594(9)
_cell_measurement_reflns_used 9621
_cell_measurement_temperature 100(2)
_cell_measurement_theta_max 28.37
_cell_measurement_theta_min 2.68
_cell_volume 1745.05(17)
_computing_cell_refinement 'Bruker SAINT'
_computing_data_collection 'Bruker SMART'
_computing_data_reduction 'Bruker SAINT'
_computing_molecular_graphics 'DIAMOND (Crystal Impact, 2017)'
_computing_publication_material 'SHELXL-97 (Sheldrick, 2008)'
_computing_structure_refinement 'SHELXL-97 (Sheldrick, 2008)'
_computing_structure_solution 'SHELXS-97 (Sheldrick, 2008)'
_diffrn_ambient_temperature 100(2)
_diffrn_measured_fraction_theta_full 1.000
_diffrn_measured_fraction_theta_max 0.998
_diffrn_measurement_device_type 'Bruker D8 QUEST CCD'
_diffrn_measurement_method '\w and \f scans'
_diffrn_radiation_monochromator graphite
_diffrn_radiation_source 'fine-focus sealed tube'
_diffrn_radiation_type MoK\a
_diffrn_radiation_wavelength 0.71073
_diffrn_reflns_av_R_equivalents 0.0470
_diffrn_reflns_av_unetI/netI 0.0269
_diffrn_reflns_Laue_measured_fraction_full 1.000
_diffrn_reflns_Laue_measured_fraction_max 0.998
_diffrn_reflns_limit_h_max 14
_diffrn_reflns_limit_h_min -14
_diffrn_reflns_limit_k_max 14
_diffrn_reflns_limit_k_min -14
_diffrn_reflns_limit_l_max 21
_diffrn_reflns_limit_l_min -21
_diffrn_reflns_number 85900
_diffrn_reflns_point_group_measured_fraction_full 1.000
_diffrn_reflns_point_group_measured_fraction_max 0.998
_diffrn_reflns_theta_full 25.242
_diffrn_reflns_theta_max 28.389
_diffrn_reflns_theta_min 2.005
_exptl_absorpt_coefficient_mu 3.776
_exptl_absorpt_correction_T_max 0.7457
_exptl_absorpt_correction_T_min 0.6233
_exptl_absorpt_correction_type multi-scan
_exptl_absorpt_process_details '(<i>SADABS</i>; Sheldrick, 1996)'
_exptl_crystal_colour orange
_exptl_crystal_density_diffrn 1.628
_exptl_crystal_description block
_exptl_crystal_F_000 860
_exptl_crystal_recrystallization_method 'Re-crystallisation from solvent: methylene chloride, hexane, toluene'
_exptl_crystal_size_max 0.213
_exptl_crystal_size_mid 0.131
_exptl_crystal_size_min 0.126
_refine_diff_density_max 2.004
_refine_diff_density_min -0.989
_refine_diff_density_rms 0.121
_refine_ls_extinction_method none
_refine_ls_goodness_of_fit_ref 1.119
_refine_ls_hydrogen_treatment constr
_refine_ls_matrix_type full
_refine_ls_number_parameters 482
_refine_ls_number_reflns 8746
_refine_ls_number_restraints 0
_refine_ls_restrained_S_all 1.119
_refine_ls_R_factor_all 0.0333
_refine_ls_R_factor_gt 0.0267
_refine_ls_shift/su_max 0.005
_refine_ls_shift/su_mean 0.000
_refine_ls_structure_factor_coef Fsqd
_refine_ls_weighting_details 'w=1/[\s^2^(Fo^2^)+(0.0112P)^2^+3.9323P] where P=(Fo^2^+2Fc^2^)/3'
_refine_ls_weighting_scheme calc
_refine_ls_wR_factor_gt 0.0511
_refine_ls_wR_factor_ref 0.0530
_reflns_Friedel_coverage 0.000
_reflns_number_gt 7910
_reflns_number_total 8746
_reflns_threshold_expression 'I > 2\s(I)'
_cod_data_source_file c8cc06427j2.cif
_cod_data_source_block jY85
_cod_depositor_comments 'Adding full bibliography for 7122292--7122293.cif.'
_cod_database_code 7122293
_shelx_shelxl_version_number 2014/7
_shelx_space_group_comment
;
The symmetry employed for this shelxl refinement is uniquely defined
by the following loop, which should always be used as a source of
symmetry information in preference to the above space-group names.
They are only intended as comments.
;
_shelx_estimated_absorpt_t_min 0.500
_shelx_estimated_absorpt_t_max 0.648

loop_
_space_group_symop_operation_xyz
'x, y, z'
'-x, -y, -z'

loop_
_atom_site_label
_atom_site_type_symbol
_atom_site_fract_x
_atom_site_fract_y
_atom_site_fract_z
_atom_site_U_iso_or_equiv
_atom_site_adp_type
_atom_site_occupancy
_atom_site_site_symmetry_order
_atom_site_calc_flag
_atom_site_refinement_flags_posn
_atom_site_refinement_flags_adp
_atom_site_refinement_flags_occupancy
_atom_site_disorder_assembly
_atom_site_disorder_group
Os Os 0.12021(2) 1.02450(2) 0.27458(2) 0.01486(4) Uani 1 1 d . . . . .
O1 O -0.2086(2) 0.3498(2) -0.05366(14) 0.0330(5) Uani 1 1 d . . . . .
O2 O -0.1679(2) 0.5603(2) -0.05095(13) 0.0295(5) Uani 1 1 d . . . . .
O3 O -0.0711(2) 1.0321(2) 0.26813(13) 0.0206(4) Uani 1 1 d . . . . .
O4 O -0.0274(2) 1.2520(2) 0.33910(15) 0.0275(5) Uani 1 1 d . . . . .
N5 N 0.0415(2) 0.8389(2) 0.28461(14) 0.0143(4) Uani 1 1 d . . . . .
N8 N 0.0142(2) 0.7007(2) 0.36188(15) 0.0140(4) Uani 1 1 d . . . . .
C1 C 0.1157(3) 1.1218(3) 0.16988(19) 0.0229(6) Uani 1 1 d . . . . .
C2 C 0.2132(3) 1.2074(3) 0.25287(19) 0.0211(6) Uani 1 1 d . . . . .
H2 H 0.2130 1.2959 0.2794 0.025 Uiso 1 1 calc R U . . .
C3 C 0.3096(3) 1.1603(3) 0.29546(19) 0.0203(6) Uani 1 1 d . . . . .
H3 H 0.3733 1.2187 0.3505 0.024 Uiso 1 1 calc R U . . .
C4 C 0.3153(3) 1.0284(3) 0.25893(19) 0.0206(6) Uani 1 1 d . . . . .
C5 C 0.2150(3) 0.9452(3) 0.17783(19) 0.0204(6) Uani 1 1 d . . . . .
H5 H 0.2108 0.8546 0.1538 0.025 Uiso 1 1 calc R U . . .
C6 C 0.1203(3) 0.9913(3) 0.13079(19) 0.0230(6) Uani 1 1 d . . . . .
H6 H 0.0607 0.9349 0.0737 0.028 Uiso 1 1 calc R U . . .
C7 C 0.0073(3) 1.1668(3) 0.1279(2) 0.0283(7) Uani 1 1 d . . . . .
H7A H 0.0317 1.2036 0.0832 0.042 Uiso 1 1 calc R U . . .
H7B H -0.0073 1.2354 0.1743 0.042 Uiso 1 1 calc R U . . .
H7C H -0.0736 1.0908 0.0987 0.042 Uiso 1 1 calc R U . . .
C8 C 0.4202(3) 0.9779(3) 0.3030(2) 0.0257(7) Uani 1 1 d . . . . .
H8 H 0.4824 0.9732 0.2662 0.031 Uiso 1 1 calc R U . . .
C9 C 0.3640(4) 0.8373(3) 0.3045(3) 0.0393(9) Uani 1 1 d . . . . .
H9A H 0.4364 0.8054 0.3270 0.059 Uiso 1 1 calc R U . . .
H9B H 0.3119 0.7772 0.2437 0.059 Uiso 1 1 calc R U . . .
H9C H 0.3078 0.8394 0.3439 0.059 Uiso 1 1 calc R U . . .
C10 C 0.5009(3) 1.0693(3) 0.3977(2) 0.0328(7) Uani 1 1 d . . . . .
H10A H 0.5667 1.0313 0.4222 0.049 Uiso 1 1 calc R U . . .
H10B H 0.4426 1.0786 0.4355 0.049 Uiso 1 1 calc R U . . .
H10C H 0.5455 1.1570 0.3967 0.049 Uiso 1 1 calc R U . . .
C11 C 0.0606(3) 0.8304(3) 0.36666(17) 0.0135(5) Uani 1 1 d . . . . .
C12 C -0.0381(3) 0.6236(3) 0.27221(17) 0.0149(5) Uani 1 1 d . . . . .
C13 C -0.0964(3) 0.4860(3) 0.22911(19) 0.0185(6) Uani 1 1 d . . . . .
H13 H -0.1065 0.4271 0.2621 0.022 Uiso 1 1 calc R U . . .
C14 C -0.1387(3) 0.4396(3) 0.13634(19) 0.0203(6) Uani 1 1 d . . . . .
H14 H -0.1795 0.3468 0.1048 0.024 Uiso 1 1 calc R U . . .
C15 C -0.1227(3) 0.5270(3) 0.08757(19) 0.0201(6) Uani 1 1 d . . . . .
C16 C -0.0635(3) 0.6636(3) 0.13061(18) 0.0182(6) Uani 1 1 d . . . . .
H16 H -0.0524 0.7224 0.0976 0.022 Uiso 1 1 calc R U . . .
C17 C -0.0214(3) 0.7108(3) 0.22378(17) 0.0151(5) Uani 1 1 d . . . . .
C18 C 0.0355(3) 0.6465(3) 0.43526(18) 0.0162(5) Uani 1 1 d . . . . .
H18A H -0.0216 0.5528 0.4140 0.019 Uiso 1 1 calc R U . . .
H18B H 0.0108 0.6981 0.4857 0.019 Uiso 1 1 calc R U . . .
C19 C 0.1791(3) 0.6528(3) 0.46802(18) 0.0180(6) Uani 1 1 d . . . . .
H19A H 0.1929 0.6283 0.5227 0.022 Uiso 1 1 calc R U . . .
H19B H 0.2361 0.7456 0.4844 0.022 Uiso 1 1 calc R U . . .
C20 C 0.2208(3) 0.5606(3) 0.3980(2) 0.0231(6) Uani 1 1 d . . . . .
H20A H 0.1705 0.4670 0.3866 0.028 Uiso 1 1 calc R U . . .
H20B H 0.1976 0.5784 0.3411 0.028 Uiso 1 1 calc R U . . .
C21 C 0.3678(3) 0.5774(3) 0.4263(2) 0.0269(7) Uani 1 1 d . . . . .
H21A H 0.3885 0.5172 0.3783 0.040 Uiso 1 1 calc R U . . .
H21B H 0.3909 0.5560 0.4811 0.040 Uiso 1 1 calc R U . . .
H21C H 0.4184 0.6697 0.4375 0.040 Uiso 1 1 calc R U . . .
C22 C -0.1702(3) 0.4677(3) -0.01177(19) 0.0223(6) Uani 1 1 d . . . . .
C23 C -0.2143(4) 0.5090(3) -0.1479(2) 0.0315(7) Uani 1 1 d . . . . .
H23A H -0.2202 0.5822 -0.1704 0.047 Uiso 1 1 calc R U . . .
H23B H -0.3015 0.4423 -0.1682 0.047 Uiso 1 1 calc R U . . .
H23C H -0.1527 0.4679 -0.1709 0.047 Uiso 1 1 calc R U . . .
C24 C 0.1247(3) 0.9546(3) 0.44114(17) 0.0143(5) Uani 1 1 d . . . . .
C25 C 0.1456(3) 0.9722(3) 0.53240(18) 0.0164(5) Uani 1 1 d . . . . .
H25 H 0.1193 0.8976 0.5505 0.020 Uiso 1 1 calc R U . . .
C26 C 0.2047(3) 1.0984(3) 0.59592(18) 0.0164(5) Uani 1 1 d . . . . .
H26 H 0.2185 1.1099 0.6577 0.020 Uiso 1 1 calc R U . . .
C27 C 0.2444(3) 1.2095(3) 0.57046(18) 0.0154(5) Uani 1 1 d . . . . .
C28 C 0.2196(3) 1.1900(3) 0.47879(18) 0.0162(5) Uani 1 1 d . . . . .
H28 H 0.2445 1.2655 0.4612 0.019 Uiso 1 1 calc R U . . .
C29 C 0.1597(3) 1.0641(3) 0.41180(17) 0.0146(5) Uani 1 1 d . . . . .
C30 C 0.3103(3) 1.3454(3) 0.63913(18) 0.0176(6) Uani 1 1 d . . . . .
C31 C 0.3768(3) 1.3634(3) 0.7275(2) 0.0254(7) Uani 1 1 d . . . . .
H31 H 0.3791 1.2878 0.7445 0.030 Uiso 1 1 calc R U . . .
C32 C 0.4395(3) 1.4904(3) 0.7908(2) 0.0322(8) Uani 1 1 d . . . . .
H32 H 0.4830 1.5005 0.8507 0.039 Uiso 1 1 calc R U . . .
C33 C 0.4392(3) 1.6017(3) 0.7675(2) 0.0312(7) Uani 1 1 d . . . . .
H33 H 0.4834 1.6883 0.8107 0.037 Uiso 1 1 calc R U . . .
C34 C 0.3741(3) 1.5860(3) 0.6806(2) 0.0272(7) Uani 1 1 d . . . . .
H34 H 0.3736 1.6623 0.6640 0.033 Uiso 1 1 calc R U . . .
C35 C 0.3091(3) 1.4590(3) 0.6172(2) 0.0210(6) Uani 1 1 d . . . . .
H35 H 0.2631 1.4498 0.5580 0.025 Uiso 1 1 calc R U . . .
C36 C -0.1030(3) 1.1391(3) 0.29428(19) 0.0213(6) Uani 1 1 d . . . . .
C37 C -0.2496(3) 1.1150(3) 0.2634(2) 0.0319(7) Uani 1 1 d . . . . .
H37A H -0.2686 1.1679 0.2255 0.048 Uiso 1 1 calc R U . . .
H37B H -0.2808 1.1411 0.3157 0.048 Uiso 1 1 calc R U . . .
H37C H -0.2946 1.0202 0.2290 0.048 Uiso 1 1 calc R U . . .
C38 C 0.6844(9) 0.7638(12) 0.0832(7) 0.059(3) Uani 0.5 1 d . . P A 1
H38A H 0.7396 0.8332 0.1414 0.071 Uiso 0.5 1 calc R U P A 1
H38B H 0.7064 0.6808 0.0808 0.071 Uiso 0.5 1 calc R U P A 1
Cl1 Cl 0.7220(2) 0.8141(3) -0.00369(16) 0.0606(6) Uani 0.5 1 d . . P A 1
Cl2 Cl 0.5168(2) 0.7357(3) 0.0777(2) 0.0705(7) Uani 0.5 1 d . . P A 1
C39 C 0.4188(9) 0.1846(8) -0.0298(6) 0.112(6) Uani 0.5 1 d G . P B -2
C40 C 0.5215(9) 0.1488(9) -0.0564(6) 0.085(4) Uani 0.5 1 d G . P B -2
H40 H 0.5767 0.2049 -0.0779 0.102 Uiso 0.5 1 calc R U P B -2
C41 C 0.5434(9) 0.0311(11) -0.0516(8) 0.183(12) Uani 0.5 1 d G . P B -2
H41 H 0.6136 0.0067 -0.0697 0.219 Uiso 0.5 1 calc R U P B -2
C42 C 0.4625(10) -0.0509(10) -0.0202(8) 0.150(9) Uani 0.5 1 d G . P B -2
H42 H 0.4775 -0.1314 -0.0169 0.180 Uiso 0.5 1 calc R U P B -2
C43 C 0.3598(8) -0.0152(9) 0.0064(7) 0.115(6) Uani 0.5 1 d G . P B -2
H43 H 0.3046 -0.0712 0.0278 0.138 Uiso 0.5 1 calc R U P B -2
C44 C 0.3379(7) 0.1026(9) 0.0015(5) 0.078(3) Uani 0.5 1 d G . P B -2
H44 H 0.2677 0.1270 0.0197 0.093 Uiso 0.5 1 calc R U P B -2
C45 C 0.408(2) 0.3195(19) -0.0445(9) 0.145(9) Uani 0.5 1 d . . P B -2
H45A H 0.3611 0.3005 -0.1074 0.217 Uiso 0.5 1 calc R U P B -2
H45B H 0.4969 0.3816 -0.0290 0.217 Uiso 0.5 1 calc R U P B -2
H45C H 0.3603 0.3594 -0.0060 0.217 Uiso 0.5 1 calc R U P B -2

loop_
_atom_site_aniso_label
_atom_site_aniso_U_11
_atom_site_aniso_U_22
_atom_site_aniso_U_33
_atom_site_aniso_U_23
_atom_site_aniso_U_13
_atom_site_aniso_U_12
Os 0.02128(6) 0.01133(5) 0.01065(5) 0.00199(4) 0.00599(4) 0.00375(4)
O1 0.0448(15) 0.0217(11) 0.0194(11) -0.0027(9) 0.0060(10) 0.0018(11)
O2 0.0414(14) 0.0234(11) 0.0124(10) 0.0011(9) 0.0035(9) 0.0000(10)
O3 0.0237(11) 0.0194(10) 0.0206(10) 0.0092(8) 0.0075(9) 0.0068(9)
O4 0.0339(13) 0.0205(11) 0.0274(11) 0.0053(9) 0.0112(10) 0.0091(10)
N5 0.0167(12) 0.0127(11) 0.0114(10) 0.0019(9) 0.0033(9) 0.0041(9)
N8 0.0153(11) 0.0123(10) 0.0140(11) 0.0039(9) 0.0044(9) 0.0044(9)
C1 0.0344(17) 0.0196(14) 0.0156(14) 0.0074(11) 0.0119(13) 0.0048(13)
C2 0.0328(17) 0.0139(13) 0.0167(13) 0.0044(11) 0.0122(13) 0.0044(12)
C3 0.0243(15) 0.0165(13) 0.0143(13) 0.0022(11) 0.0078(12) -0.0022(12)
C4 0.0241(15) 0.0175(14) 0.0210(14) 0.0050(11) 0.0130(12) 0.0041(12)
C5 0.0269(16) 0.0160(13) 0.0182(14) 0.0024(11) 0.0132(12) 0.0045(12)
C6 0.0361(18) 0.0201(14) 0.0104(13) 0.0031(11) 0.0097(12) 0.0050(13)
C7 0.041(2) 0.0287(17) 0.0181(14) 0.0107(13) 0.0096(14) 0.0123(15)
C8 0.0212(16) 0.0275(16) 0.0287(16) 0.0070(13) 0.0123(13) 0.0068(13)
C9 0.033(2) 0.0244(17) 0.056(2) 0.0118(17) 0.0041(18) 0.0112(15)
C10 0.0298(18) 0.0279(17) 0.0318(18) 0.0060(14) 0.0031(15) 0.0037(14)
C11 0.0116(13) 0.0140(12) 0.0156(12) 0.0045(10) 0.0057(10) 0.0046(10)
C12 0.0148(13) 0.0159(13) 0.0124(12) 0.0025(10) 0.0043(10) 0.0042(11)
C13 0.0198(15) 0.0146(13) 0.0188(13) 0.0039(11) 0.0071(12) 0.0022(12)
C14 0.0183(14) 0.0150(13) 0.0207(14) -0.0004(11) 0.0060(12) 0.0002(11)
C15 0.0183(14) 0.0192(14) 0.0157(13) 0.0001(11) 0.0041(11) 0.0006(12)
C16 0.0201(14) 0.0177(13) 0.0135(13) 0.0032(11) 0.0050(11) 0.0023(11)
C17 0.0146(13) 0.0141(12) 0.0134(12) 0.0013(10) 0.0053(10) 0.0020(10)
C18 0.0195(14) 0.0142(13) 0.0164(13) 0.0061(11) 0.0070(11) 0.0056(11)
C19 0.0206(15) 0.0164(13) 0.0165(13) 0.0057(11) 0.0037(11) 0.0067(11)
C20 0.0222(15) 0.0208(15) 0.0239(15) 0.0026(12) 0.0064(12) 0.0088(12)
C21 0.0248(16) 0.0261(16) 0.0313(17) 0.0082(14) 0.0092(14) 0.0117(13)
C22 0.0207(15) 0.0222(15) 0.0168(14) 0.0006(12) 0.0060(12) 0.0008(12)
C23 0.0375(19) 0.0319(18) 0.0126(14) 0.0012(13) 0.0014(13) 0.0016(15)
C24 0.0148(13) 0.0134(12) 0.0144(12) 0.0029(10) 0.0051(10) 0.0053(10)
C25 0.0198(14) 0.0167(13) 0.0148(13) 0.0069(11) 0.0052(11) 0.0081(11)
C26 0.0164(14) 0.0210(14) 0.0110(12) 0.0036(11) 0.0033(10) 0.0076(11)
C27 0.0146(13) 0.0164(13) 0.0135(12) 0.0013(10) 0.0046(10) 0.0059(11)
C28 0.0194(14) 0.0135(13) 0.0158(13) 0.0039(10) 0.0073(11) 0.0050(11)
C29 0.0146(13) 0.0160(13) 0.0128(12) 0.0042(10) 0.0051(10) 0.0042(11)
C30 0.0145(13) 0.0185(14) 0.0160(13) -0.0011(11) 0.0057(11) 0.0059(11)
C31 0.0257(16) 0.0267(16) 0.0185(14) 0.0015(12) 0.0021(12) 0.0104(13)
C32 0.0275(18) 0.0362(19) 0.0189(15) -0.0056(14) -0.0013(13) 0.0103(15)
C33 0.0244(17) 0.0237(16) 0.0304(17) -0.0078(13) 0.0057(14) 0.0033(13)
C34 0.0263(17) 0.0170(14) 0.0316(17) -0.0002(13) 0.0111(14) 0.0028(13)
C35 0.0196(15) 0.0207(14) 0.0196(14) 0.0023(12) 0.0076(12) 0.0044(12)
C36 0.0281(16) 0.0248(15) 0.0169(14) 0.0108(12) 0.0109(12) 0.0110(13)
C37 0.0326(19) 0.0307(18) 0.041(2) 0.0158(15) 0.0159(16) 0.0162(15)
C38 0.041(5) 0.075(7) 0.056(6) 0.013(5) 0.011(5) 0.018(5)
Cl1 0.0523(13) 0.0678(15) 0.0529(13) 0.0094(11) 0.0080(11) 0.0239(12)
Cl2 0.0404(12) 0.0892(19) 0.0911(19) 0.0403(16) 0.0189(13) 0.0268(13)
C39 0.112(12) 0.147(14) 0.034(6) 0.003(7) 0.014(7) 0.004(11)
C40 0.048(6) 0.095(9) 0.118(11) 0.044(8) 0.037(7) 0.013(6)
C41 0.113(15) 0.37(4) 0.154(18) 0.15(2) 0.091(14) 0.11(2)
C42 0.18(2) 0.15(2) 0.154(19) 0.070(17) 0.137(18) 0.023(15)
C43 0.119(12) 0.205(18) 0.110(11) 0.106(13) 0.086(10) 0.101(13)
C44 0.054(7) 0.083(8) 0.069(7) 0.009(6) 0.003(6) 0.007(6)
C45 0.20(2) 0.159(17) 0.062(9) -0.010(10) -0.004(11) 0.138(17)

loop_
_atom_type_symbol
_atom_type_description
_atom_type_scat_dispersion_real
_atom_type_scat_dispersion_imag
_atom_type_scat_source
C C 0.0033 0.0016 'International Tables Vol C Tables 4.2.6.8 and 6.1.1.4'
H H 0.0000 0.0000 'International Tables Vol C Tables 4.2.6.8 and 6.1.1.4'
N N 0.0061 0.0033 'International Tables Vol C Tables 4.2.6.8 and 6.1.1.4'
O O 0.0106 0.0060 'International Tables Vol C Tables 4.2.6.8 and 6.1.1.4'
Os Os -1.2165 7.6030 'International Tables Vol C Tables 4.2.6.8 and 6.1.1.4'
Cl Cl 0.1484 0.1585 'International Tables Vol C Tables 4.2.6.8 and 6.1.1.4'

loop_
_geom_angle_atom_site_label_1
_geom_angle_atom_site_label_2
_geom_angle_atom_site_label_3
_geom_angle
C29 Os N5 76.20(9)
C29 Os O3 88.85(9)
N5 Os O3 81.81(8)
C29 Os C3 90.67(10)
N5 Os C3 138.80(10)
O3 Os C3 137.63(10)
C29 Os C5 133.36(11)
N5 Os C5 92.87(10)
O3 Os C5 135.02(10)
C3 Os C5 68.05(11)
C29 Os C2 108.36(11)
N5 Os C2 173.27(10)
O3 Os C2 102.98(10)
C3 Os C2 38.06(11)
C5 Os C2 80.40(11)
C29 Os C4 100.78(11)
N5 Os C4 105.25(10)
O3 Os C4 169.13(9)
C3 Os C4 38.40(11)
C5 Os C4 37.98(11)
C2 Os C4 69.33(11)
C29 Os C1 143.11(11)
N5 Os C1 139.23(10)
O3 Os C1 87.66(10)
C3 Os C1 68.28(11)
C5 Os C1 67.69(11)
C2 Os C1 37.68(11)
C4 Os C1 81.61(11)
C29 Os C6 168.82(11)
N5 Os C6 107.79(10)
O3 Os C6 101.99(10)
C3 Os C6 79.49(11)
C5 Os C6 37.47(11)
C2 Os C6 66.80(10)
C4 Os C6 68.18(11)
C1 Os C6 36.65(10)
C22 O2 C23 115.2(2)
C36 O3 Os 125.70(19)
C11 N5 C17 107.0(2)
C11 N5 Os 117.90(17)
C17 N5 Os 134.88(18)
C11 N8 C12 107.2(2)
C11 N8 C18 127.7(2)
C12 N8 C18 124.2(2)
C6 C1 C2 118.8(3)
C6 C1 C7 120.7(3)
C2 C1 C7 120.5(3)
C6 C1 Os 72.50(16)
C2 C1 Os 69.07(16)
C7 C1 Os 127.5(2)
C3 C2 C1 120.1(3)
C3 C2 Os 69.42(16)
C1 C2 Os 73.26(16)
C3 C2 H2 120.0
C1 C2 H2 120.0
Os C2 H2 129.8
C2 C3 C4 122.6(3)
C2 C3 Os 72.52(17)
C4 C3 Os 72.71(17)
C2 C3 H3 118.7
C4 C3 H3 118.7
Os C3 H3 128.5
C5 C4 C3 115.7(3)
C5 C4 C8 121.2(3)
C3 C4 C8 123.0(3)
C5 C4 Os 69.80(16)
C3 C4 Os 68.89(16)
C8 C4 Os 131.3(2)
C4 C5 C6 123.0(3)
C4 C5 Os 72.22(16)
C6 C5 Os 75.02(16)
C4 C5 H5 118.5
C6 C5 H5 118.5
Os C5 H5 126.2
C1 C6 C5 119.5(3)
C1 C6 Os 70.85(16)
C5 C6 Os 67.52(15)
C1 C6 H6 120.2
C5 C6 H6 120.2
Os C6 H6 134.9
C1 C7 H7A 109.5
C1 C7 H7B 109.5
H7A C7 H7B 109.5
C1 C7 H7C 109.5
H7A C7 H7C 109.5
H7B C7 H7C 109.5
C10 C8 C4 113.6(3)
C10 C8 C9 108.7(3)
C4 C8 C9 112.8(3)
C10 C8 H8 107.1
C4 C8 H8 107.1
C9 C8 H8 107.1
C8 C9 H9A 109.5
C8 C9 H9B 109.5
H9A C9 H9B 109.5
C8 C9 H9C 109.5
H9A C9 H9C 109.5
H9B C9 H9C 109.5
C8 C10 H10A 109.5
C8 C10 H10B 109.5
H10A C10 H10B 109.5
C8 C10 H10C 109.5
H10A C10 H10C 109.5
H10B C10 H10C 109.5
N5 C11 N8 110.9(2)
N5 C11 C24 116.2(2)
N8 C11 C24 132.9(2)
N8 C12 C13 131.6(2)
N8 C12 C17 106.7(2)
C13 C12 C17 121.7(2)
C14 C13 C12 117.0(3)
C14 C13 H13 121.5
C12 C13 H13 121.5
C13 C14 C15 121.4(3)
C13 C14 H14 119.3
C15 C14 H14 119.3
C16 C15 C14 121.4(3)
C16 C15 C22 121.1(3)
C14 C15 C22 117.5(3)
C17 C16 C15 117.4(3)
C17 C16 H16 121.3
C15 C16 H16 121.3
N5 C17 C16 130.8(3)
N5 C17 C12 108.1(2)
C16 C17 C12 121.1(2)
N8 C18 C19 111.1(2)
N8 C18 H18A 109.4
C19 C18 H18A 109.4
N8 C18 H18B 109.4
C19 C18 H18B 109.4
H18A C18 H18B 108.0
C18 C19 C20 113.1(2)
C18 C19 H19A 109.0
C20 C19 H19A 109.0
C18 C19 H19B 109.0
C20 C19 H19B 109.0
H19A C19 H19B 107.8
C21 C20 C19 113.4(3)
C21 C20 H20A 108.9
C19 C20 H20A 108.9
C21 C20 H20B 108.9
C19 C20 H20B 108.9
H20A C20 H20B 107.7
C20 C21 H21A 109.5
C20 C21 H21B 109.5
H21A C21 H21B 109.5
C20 C21 H21C 109.5
H21A C21 H21C 109.5
H21B C21 H21C 109.5
O1 C22 O2 123.0(3)
O1 C22 C15 124.7(3)
O2 C22 C15 112.3(2)
O2 C23 H23A 109.5
O2 C23 H23B 109.5
H23A C23 H23B 109.5
O2 C23 H23C 109.5
H23A C23 H23C 109.5
H23B C23 H23C 109.5
C25 C24 C29 121.4(2)
C25 C24 C11 126.6(2)
C29 C24 C11 111.9(2)
C26 C25 C24 119.9(3)
C26 C25 H25 120.1
C24 C25 H25 120.1
C25 C26 C27 120.9(2)
C25 C26 H26 119.6
C27 C26 H26 119.6
C26 C27 C28 118.3(2)
C26 C27 C30 120.9(2)
C28 C27 C30 120.8(2)
C27 C28 C29 122.9(2)
C27 C28 H28 118.5
C29 C28 H28 118.5
C28 C29 C24 116.5(2)
C28 C29 Os 125.9(2)
C24 C29 Os 117.53(19)
C35 C30 C31 117.6(3)
C35 C30 C27 121.1(3)
C31 C30 C27 121.3(3)
C32 C31 C30 121.0(3)
C32 C31 H31 119.5
C30 C31 H31 119.5
C33 C32 C31 120.6(3)
C33 C32 H32 119.7
C31 C32 H32 119.7
C32 C33 C34 119.3(3)
C32 C33 H33 120.4
C34 C33 H33 120.4
C33 C34 C35 120.4(3)
C33 C34 H34 119.8
C35 C34 H34 119.8
C30 C35 C34 121.1(3)
C30 C35 H35 119.5
C34 C35 H35 119.5
O4 C36 O3 126.7(3)
O4 C36 C37 120.3(3)
O3 C36 C37 112.9(3)
C36 C37 H37A 109.5
C36 C37 H37B 109.5
H37A C37 H37B 109.5
C36 C37 H37C 109.5
H37A C37 H37C 109.5
H37B C37 H37C 109.5
Cl1 C38 Cl2 112.7(6)
Cl1 C38 H38A 109.0
Cl2 C38 H38A 109.0
Cl1 C38 H38B 109.0
Cl2 C38 H38B 109.0
H38A C38 H38B 107.8
C40 C39 C44 120.0
C40 C39 C45 111.6(10)
C44 C39 C45 128.4(10)
C39 C40 C41 120.0
C39 C40 H40 120.0
C41 C40 H40 120.0
C42 C41 C40 120.0
C42 C41 H41 120.0
C40 C41 H41 120.0
C41 C42 C43 120.0
C41 C42 H42 120.0
C43 C42 H42 120.0
C42 C43 C44 120.0
C42 C43 H43 120.0
C44 C43 H43 120.0
C43 C44 C39 120.0
C43 C44 H44 120.0
C39 C44 H44 120.0
C39 C45 H45A 109.5
C39 C45 H45B 109.5
H45A C45 H45B 109.5
C39 C45 H45C 109.5
H45A C45 H45C 109.5
H45B C45 H45C 109.5

loop_
_geom_bond_atom_site_label_1
_geom_bond_atom_site_label_2
_geom_bond_distance
Os C29 2.077(3)
Os N5 2.086(2)
Os O3 2.099(2)
Os C3 2.148(3)
Os C5 2.167(3)
Os C2 2.188(3)
Os C4 2.198(3)
Os C1 2.243(3)
Os C6 2.265(3)
O1 C22 1.206(4)
O2 C22 1.340(4)
O2 C23 1.446(3)
O3 C36 1.292(3)
O4 C36 1.231(4)
N5 C11 1.338(3)
N5 C17 1.385(3)
N8 C11 1.371(3)
N8 C12 1.379(3)
N8 C18 1.473(3)
C1 C6 1.418(4)
C1 C2 1.432(4)
C1 C7 1.494(4)
C2 C3 1.414(4)
C2 H2 0.9500
C3 C4 1.430(4)
C3 H3 0.9500
C4 C5 1.421(4)
C4 C8 1.518(4)
C5 C6 1.426(4)
C5 H5 0.9500
C6 H6 0.9500
C7 H7A 0.9800
C7 H7B 0.9800
C7 H7C 0.9800
C8 C10 1.517(4)
C8 C9 1.533(5)
C8 H8 1.0000
C9 H9A 0.9800
C9 H9B 0.9800
C9 H9C 0.9800
C10 H10A 0.9800
C10 H10B 0.9800
C10 H10C 0.9800
C11 C24 1.447(4)
C12 C13 1.398(4)
C12 C17 1.403(4)
C13 C14 1.383(4)
C13 H13 0.9500
C14 C15 1.408(4)
C14 H14 0.9500
C15 C16 1.391(4)
C15 C22 1.484(4)
C16 C17 1.389(4)
C16 H16 0.9500
C18 C19 1.526(4)
C18 H18A 0.9900
C18 H18B 0.9900
C19 C20 1.530(4)
C19 H19A 0.9900
C19 H19B 0.9900
C20 C21 1.527(4)
C20 H20A 0.9900
C20 H20B 0.9900
C21 H21A 0.9800
C21 H21B 0.9800
C21 H21C 0.9800
C23 H23A 0.9800
C23 H23B 0.9800
C23 H23C 0.9800
C24 C25 1.402(4)
C24 C29 1.415(4)
C25 C26 1.382(4)
C25 H25 0.9500
C26 C27 1.400(4)
C26 H26 0.9500
C27 C28 1.401(4)
C27 C30 1.492(4)
C28 C29 1.402(4)
C28 H28 0.9500
C30 C35 1.393(4)
C30 C31 1.398(4)
C31 C32 1.390(4)
C31 H31 0.9500
C32 C33 1.377(5)
C32 H32 0.9500
C33 C34 1.380(5)
C33 H33 0.9500
C34 C35 1.394(4)
C34 H34 0.9500
C35 H35 0.9500
C36 C37 1.509(5)
C37 H37A 0.9800
C37 H37B 0.9800
C37 H37C 0.9800
C38 Cl1 1.746(11)
C38 Cl2 1.767(10)
C38 H38A 0.9900
C38 H38B 0.9900
C39 C40 1.3900
C39 C44 1.3900
C39 C45 1.591(18)
C40 C41 1.3900
C40 H40 0.9500
C41 C42 1.3900
C41 H41 0.9500
C42 C43 1.3900
C42 H42 0.9500
C43 C44 1.3900
C43 H43 0.9500
C44 H44 0.9500
C45 H45A 0.9800
C45 H45B 0.9800
C45 H45C 0.9800

loop_
_geom_torsion_atom_site_label_1
_geom_torsion_atom_site_label_2
_geom_torsion_atom_site_label_3
_geom_torsion_atom_site_label_4
_geom_torsion
C6 C1 C2 C3 -1.5(4)
C7 C1 C2 C3 175.3(3)
Os C1 C2 C3 53.2(2)
C6 C1 C2 Os -54.8(2)
C7 C1 C2 Os 122.0(3)
C1 C2 C3 C4 0.1(4)
Os C2 C3 C4 55.2(2)
C1 C2 C3 Os -55.0(2)
C2 C3 C4 C5 -1.7(4)
Os C3 C4 C5 53.3(2)
C2 C3 C4 C8 178.6(3)
Os C3 C4 C8 -126.3(3)
C2 C3 C4 Os -55.1(2)
C3 C4 C5 C6 5.0(4)
C8 C4 C5 C6 -175.4(3)
Os C4 C5 C6 57.8(3)
C3 C4 C5 Os -52.9(2)
C8 C4 C5 Os 126.8(3)
C2 C1 C6 C5 4.5(4)
C7 C1 C6 C5 -172.2(3)
Os C1 C6 C5 -48.6(2)
C2 C1 C6 Os 53.1(2)
C7 C1 C6 Os -123.7(3)
C4 C5 C6 C1 -6.5(4)
Os C5 C6 C1 50.0(2)
C4 C5 C6 Os -56.6(2)
C5 C4 C8 C10 -168.0(3)
C3 C4 C8 C10 11.7(4)
Os C4 C8 C10 -78.3(3)
C5 C4 C8 C9 -43.7(4)
C3 C4 C8 C9 135.9(3)
Os C4 C8 C9 46.0(4)
C17 N5 C11 N8 0.9(3)
Os N5 C11 N8 -174.32(16)
C17 N5 C11 C24 -179.5(2)
Os N5 C11 C24 5.3(3)
C12 N8 C11 N5 -0.6(3)
C18 N8 C11 N5 168.9(2)
C12 N8 C11 C24 179.9(3)
C18 N8 C11 C24 -10.6(5)
C11 N8 C12 C13 179.0(3)
C18 N8 C12 C13 8.9(5)
C11 N8 C12 C17 0.1(3)
C18 N8 C12 C17 -170.0(2)
N8 C12 C13 C14 -179.6(3)
C17 C12 C13 C14 -0.9(4)
C12 C13 C14 C15 0.5(4)
C13 C14 C15 C16 0.1(4)
C13 C14 C15 C22 179.4(3)
C14 C15 C16 C17 -0.4(4)
C22 C15 C16 C17 -179.7(3)
C11 N5 C17 C16 -179.9(3)
Os N5 C17 C16 -5.9(5)
C11 N5 C17 C12 -0.9(3)
Os N5 C17 C12 173.19(19)
C15 C16 C17 N5 179.0(3)
C15 C16 C17 C12 0.0(4)
N8 C12 C17 N5 0.5(3)
C13 C12 C17 N5 -178.6(2)
N8 C12 C17 C16 179.7(2)
C13 C12 C17 C16 0.6(4)
C11 N8 C18 C19 -68.3(3)
C12 N8 C18 C19 99.7(3)
N8 C18 C19 C20 -66.9(3)
C18 C19 C20 C21 173.7(2)
C23 O2 C22 O1 -0.3(4)
C23 O2 C22 C15 -179.4(3)
C16 C15 C22 O1 171.2(3)
C14 C15 C22 O1 -8.2(5)
C16 C15 C22 O2 -9.8(4)
C14 C15 C22 O2 170.8(3)
N5 C11 C24 C25 174.5(3)
N8 C11 C24 C25 -6.0(5)
N5 C11 C24 C29 -1.9(3)
N8 C11 C24 C29 177.6(3)
C29 C24 C25 C26 -1.7(4)
C11 C24 C25 C26 -177.8(3)
C24 C25 C26 C27 -0.1(4)
C25 C26 C27 C28 1.7(4)
C25 C26 C27 C30 -178.9(2)
C26 C27 C28 C29 -1.5(4)
C30 C27 C28 C29 179.1(2)
C27 C28 C29 C24 -0.2(4)
C27 C28 C29 Os -179.4(2)
C25 C24 C29 C28 1.8(4)
C11 C24 C29 C28 178.5(2)
C25 C24 C29 Os -178.9(2)
C11 C24 C29 Os -2.2(3)
C26 C27 C30 C35 -157.3(3)
C28 C27 C30 C35 22.1(4)
C26 C27 C30 C31 23.4(4)
C28 C27 C30 C31 -157.2(3)
C35 C30 C31 C32 -0.2(4)
C27 C30 C31 C32 179.1(3)
C30 C31 C32 C33 -1.0(5)
C31 C32 C33 C34 1.0(5)
C32 C33 C34 C35 0.1(5)
C31 C30 C35 C34 1.3(4)
C27 C30 C35 C34 -178.0(3)
C33 C34 C35 C30 -1.3(5)
Os O3 C36 O4 -11.7(4)
Os O3 C36 C37 167.88(19)
C44 C39 C40 C41 0.0
C45 C39 C40 C41 -177.8(9)
C39 C40 C41 C42 0.0
C40 C41 C42 C43 0.0
C41 C42 C43 C44 0.0
C42 C43 C44 C39 0.0
C40 C39 C44 C43 0.0
C45 C39 C44 C43 177.4(11)
